data_4318180
loop_
_publ_author_name
'Nadia C. M\"osch-Zanetti'
'Sinje K\"opke'
'Regine Herbst-Irmer'
'Manuel Hewitt'

_publ_section_title
;
 Unsymmetrical Tren-Based Ligands: Synthesis and Reactivity of Rhenium
 Complexes
;
_journal_name_full 'Inorganic Chemistry'
_journal_page_first 3513
_journal_page_last 3520
_journal_paper_doi 10.1021/ic025572u
_journal_volume 41
_journal_year 2002
_chemical_formula_sum 'C25 H15 Br2 F15 N4 Re'
_chemical_formula_weight 1002.43
_chemical_name_systematic
; 
 ? 
;
_space_group_IT_number 2
_symmetry_cell_setting triclinic
_symmetry_space_group_name_Hall '-P 1'
_symmetry_space_group_name_H-M 'P -1'
_atom_sites_solution_hydrogens geom
_atom_sites_solution_primary direct
_atom_sites_solution_secondary difmap
_audit_creation_method SHELXL-97
_cell_angle_alpha 80.86(2)
_cell_angle_beta 86.87(2)
_cell_angle_gamma 77.18(2)
_cell_formula_units_Z 4
_cell_length_a 13.797(2)
_cell_length_b 13.959(2)
_cell_length_c 15.722(2)
_cell_measurement_reflns_used 8099
_cell_measurement_temperature 133(2)
_cell_measurement_theta_max 27.85
_cell_measurement_theta_min 2.15
_cell_volume 2914.4(8)
_computing_cell_refinement 'Siemens SAINT (V. 5.00, Siemens 1998)'
_computing_data_collection 'Siemens SMART (V. 4.202, Siemens 1996)'
_computing_data_reduction 'Siemens SAINT (V. 5.00, Siemens 1998)'
_computing_molecular_graphics 'Bruker AXS SHELXTL (V. 5.10)'
_computing_publication_material 'SHELXL-97 (Sheldrick, 1997)'
_computing_structure_refinement 'SHELXL-97 (Sheldrick, 1997)'
_computing_structure_solution 'SHELXS-97 (Sheldrick, 1990)'
_diffrn_ambient_temperature 133(2)
_diffrn_detector_area_resol_mean '8.192 pixels/mm'
_diffrn_measured_fraction_theta_full 0.985
_diffrn_measured_fraction_theta_max 0.985
_diffrn_measurement_device_type 'Stoe-Siemens-Huber four circle diffractometer'
_diffrn_measurement_method 'phi and omega scan'
_diffrn_radiation_monochromator graphite
_diffrn_radiation_source 'fine-focus sealed tube'
_diffrn_radiation_type MoK\a
_diffrn_radiation_wavelength 0.71073
_diffrn_reflns_av_R_equivalents 0.0731
_diffrn_reflns_av_sigmaI/netI 0.0596
_diffrn_reflns_limit_h_max 18
_diffrn_reflns_limit_h_min -17
_diffrn_reflns_limit_k_max 18
_diffrn_reflns_limit_k_min -17
_diffrn_reflns_limit_l_max 20
_diffrn_reflns_limit_l_min 0
_diffrn_reflns_number 43858
_diffrn_reflns_theta_full 27.85
_diffrn_reflns_theta_max 27.85
_diffrn_reflns_theta_min 2.15
_exptl_absorpt_coefficient_mu 7.034
_exptl_absorpt_correction_T_max 0.3336
_exptl_absorpt_correction_T_min 0.1269
_exptl_absorpt_correction_type multi-scan
_exptl_crystal_colour red
_exptl_crystal_density_diffrn 2.285
_exptl_crystal_density_method 'not measured'
_exptl_crystal_description blocks
_exptl_crystal_F_000 1892
_exptl_crystal_size_max 0.50
_exptl_crystal_size_mid 0.30
_exptl_crystal_size_min 0.20
_refine_diff_density_max 3.172
_refine_diff_density_min -2.809
_refine_diff_density_rms 0.231
_refine_ls_extinction_coef 0.00133(11)
_refine_ls_extinction_expression Fc^*^=kFc[1+0.001xFc^2^\l^3^/sin(2\q)]^-1/4^
_refine_ls_extinction_method SHELXL
_refine_ls_goodness_of_fit_ref 1.035
_refine_ls_hydrogen_treatment mixed
_refine_ls_matrix_type full
_refine_ls_number_parameters 854
_refine_ls_number_reflns 13657
_refine_ls_number_restraints 1
_refine_ls_restrained_S_all 1.035
_refine_ls_R_factor_all 0.0742
_refine_ls_R_factor_gt 0.0488
_refine_ls_shift/su_max 0.001
_refine_ls_shift/su_mean 0.000
_refine_ls_structure_factor_coef Fsqd
_refine_ls_weighting_details 'calc w=1/[\s^2^(Fo^2^)+(0.0694P)^2^+5.8655P] where P=(Fo^2^+2Fc^2^)/3'
_refine_ls_weighting_scheme calc
_refine_ls_wR_factor_gt 0.1151
_refine_ls_wR_factor_ref 0.1263
_reflns_number_gt 10226
_reflns_number_total 13657
_reflns_threshold_expression >2sigma(I)
_cod_data_source_file ic025572u_s1_3.cif
_cod_data_source_block l
_cod_original_cell_volume 2914.4(7)
_cod_database_code 4318180

loop_
_symmetry_equiv_pos_as_xyz
'x, y, z'
'-x, -y, -z'

loop_
_atom_site_label
_atom_site_type_symbol
_atom_site_fract_x
_atom_site_fract_y
_atom_site_fract_z
_atom_site_U_iso_or_equiv
_atom_site_adp_type
_atom_site_occupancy
_atom_site_symmetry_multiplicity
_atom_site_calc_flag
_atom_site_refinement_flags
_atom_site_disorder_assembly
_atom_site_disorder_group
Re1 Re 0.50258(2) 0.099698(19) 0.262973(17) 0.01670(9) Uani 1 1 d . . .
Br1 Br 0.40747(5) 0.27503(5) 0.21940(5) 0.02043(15) Uani 1 1 d . . .
Br2 Br 0.50979(6) 0.11945(6) 0.41253(5) 0.02864(18) Uani 1 1 d . . .
N1 N 0.5816(4) -0.0545(4) 0.2819(4) 0.0196(12) Uani 1 1 d . . .
C1 C 0.5021(6) -0.1121(5) 0.3010(5) 0.0246(16) Uani 1 1 d . . .
H1A H 0.4786 -0.1105 0.3615 0.029 Uiso 1 1 calc R . .
H1B H 0.5292 -0.1822 0.2938 0.029 Uiso 1 1 calc R . .
C2 C 0.4164(6) -0.0686(5) 0.2415(5) 0.0241(16) Uani 1 1 d . . .
H2A H 0.4314 -0.0918 0.1850 0.029 Uiso 1 1 calc R . .
H2B H 0.3556 -0.0899 0.2662 0.029 Uiso 1 1 calc R . .
C3 C 0.6302(6) -0.0700(6) 0.1949(5) 0.0257(16) Uani 1 1 d . . .
H3A H 0.6856 -0.1292 0.2026 0.031 Uiso 1 1 calc R . .
H3B H 0.5810 -0.0832 0.1573 0.031 Uiso 1 1 calc R . .
C4 C 0.6696(6) 0.0184(5) 0.1514(5) 0.0240(16) Uani 1 1 d . . .
H4A H 0.7378 0.0139 0.1708 0.029 Uiso 1 1 calc R . .
H4B H 0.6716 0.0206 0.0881 0.029 Uiso 1 1 calc R . .
C5 C 0.6561(6) -0.0911(6) 0.3519(5) 0.0274(17) Uani 1 1 d . . .
H5A H 0.6800 -0.1638 0.3542 0.033 Uiso 1 1 calc R . .
H5B H 0.6222 -0.0795 0.4077 0.033 Uiso 1 1 calc R . .
C6 C 0.7454(6) -0.0435(6) 0.3422(6) 0.0299(18) Uani 1 1 d . . .
H6A H 0.7233 0.0288 0.3431 0.036 Uiso 1 1 calc R . .
H6B H 0.7797 -0.0533 0.2863 0.036 Uiso 1 1 calc R . .
C7 C 0.8171(6) -0.0898(6) 0.4155(5) 0.0268(17) Uani 1 1 d . . .
H7A H 0.7886 -0.0685 0.4704 0.032 Uiso 1 1 calc R . .
H7B H 0.8297 -0.1632 0.4222 0.032 Uiso 1 1 calc R . .
N10 N 0.4010(5) 0.0405(4) 0.2310(4) 0.0211(13) Uani 1 1 d . . .
C10 C 0.3184(5) 0.0901(5) 0.1800(5) 0.0213(15) Uani 1 1 d . . .
C11 C 0.2306(5) 0.1355(5) 0.2161(5) 0.0220(15) Uani 1 1 d . . .
C12 C 0.1494(6) 0.1847(5) 0.1667(5) 0.0252(16) Uani 1 1 d . . .
C13 C 0.1549(6) 0.1891(5) 0.0782(5) 0.0236(16) Uani 1 1 d . . .
C14 C 0.2438(6) 0.1434(5) 0.0407(5) 0.0233(16) Uani 1 1 d . . .
C15 C 0.3220(6) 0.0958(6) 0.0910(5) 0.0233(15) Uani 1 1 d . . .
F11 F 0.2230(3) 0.1343(4) 0.3020(3) 0.0317(11) Uani 1 1 d . . .
F12 F 0.0650(3) 0.2282(4) 0.2039(3) 0.0388(12) Uani 1 1 d . . .
F13 F 0.0784(3) 0.2370(4) 0.0304(3) 0.0369(12) Uani 1 1 d . . .
F14 F 0.2491(4) 0.1476(3) -0.0446(3) 0.0306(10) Uani 1 1 d . . .
F15 F 0.4061(3) 0.0527(3) 0.0524(3) 0.0288(10) Uani 1 1 d . . .
N20 N 0.6012(4) 0.1097(4) 0.1756(4) 0.0196(12) Uani 1 1 d . . .
C20 C 0.6166(5) 0.1998(5) 0.1239(5) 0.0174(14) Uani 1 1 d . . .
C21 C 0.5973(6) 0.2227(5) 0.0389(5) 0.0243(16) Uani 1 1 d . . .
C22 C 0.6080(6) 0.3125(6) -0.0098(5) 0.0255(16) Uani 1 1 d . . .
C23 C 0.6384(6) 0.3815(5) 0.0318(6) 0.0278(17) Uani 1 1 d . . .
C24 C 0.6611(6) 0.3572(6) 0.1178(6) 0.0306(18) Uani 1 1 d . . .
C25 C 0.6502(6) 0.2687(5) 0.1633(5) 0.0235(16) Uani 1 1 d . . .
F21 F 0.5658(4) 0.1583(3) -0.0026(3) 0.0341(11) Uani 1 1 d . . .
F22 F 0.5886(4) 0.3340(4) -0.0927(3) 0.0416(13) Uani 1 1 d . . .
F23 F 0.6478(4) 0.4682(4) -0.0128(3) 0.0435(13) Uani 1 1 d . . .
F24 F 0.6931(4) 0.4233(4) 0.1574(3) 0.0462(14) Uani 1 1 d . . .
F25 F 0.6724(4) 0.2483(4) 0.2468(3) 0.0354(11) Uani 1 1 d . . .
N30 N 0.9109(6) -0.0559(6) 0.3937(5) 0.0328(16) Uani 1 1 d D . .
H30 H 0.921(7) -0.034(7) 0.347(5) 0.039 Uiso 1 1 d D . .
C30 C 0.9975(6) -0.0935(6) 0.4392(5) 0.0268(17) Uani 1 1 d . . .
C31 C 1.0859(7) -0.0775(6) 0.4012(5) 0.0304(18) Uani 1 1 d . . .
C32 C 1.1759(7) -0.1079(7) 0.4428(6) 0.035(2) Uani 1 1 d . . .
C33 C 1.1780(6) -0.1546(6) 0.5264(6) 0.0321(19) Uani 1 1 d . . .
C34 C 1.0913(7) -0.1694(6) 0.5663(5) 0.0316(18) Uani 1 1 d . . .
C35 C 1.0030(6) -0.1401(6) 0.5240(5) 0.0261(16) Uani 1 1 d . . .
F31 F 1.0854(4) -0.0313(4) 0.3189(3) 0.0418(13) Uani 1 1 d . . .
F32 F 1.2587(4) -0.0899(5) 0.4020(4) 0.0531(15) Uani 1 1 d . . .
F33 F 1.2638(4) -0.1806(4) 0.5688(4) 0.0471(14) Uani 1 1 d . . .
F34 F 1.0921(4) -0.2132(4) 0.6489(3) 0.0447(13) Uani 1 1 d . . .
F35 F 0.9204(3) -0.1570(4) 0.5682(3) 0.0335(11) Uani 1 1 d . . .
Re2 Re 0.013953(19) 0.612665(19) 0.277405(17) 0.01542(9) Uani 1 1 d . . .
Br3 Br -0.08373(5) 0.78181(5) 0.21584(5) 0.02288(16) Uani 1 1 d . . .
Br4 Br -0.00385(6) 0.65234(6) 0.42236(5) 0.02720(18) Uani 1 1 d . . .
N2 N 0.0986(4) 0.4625(4) 0.3121(4) 0.0189(12) Uani 1 1 d . . .
C40 C 0.0236(5) 0.3995(5) 0.3321(5) 0.0204(15) Uani 1 1 d . . .
H40A H -0.0046 0.4052 0.3908 0.024 Uiso 1 1 calc R . .
H40B H 0.0561 0.3290 0.3304 0.024 Uiso 1 1 calc R . .
C41 C -0.0585(5) 0.4320(5) 0.2675(5) 0.0212(15) Uani 1 1 d . . .
H41A H -0.0385 0.4013 0.2148 0.025 Uiso 1 1 calc R . .
H41B H -0.1195 0.4111 0.2921 0.025 Uiso 1 1 calc R . .
C42 C 0.1562(5) 0.4413(5) 0.2307(4) 0.0209(15) Uani 1 1 d . . .
H42A H 0.1111 0.4331 0.1869 0.025 Uiso 1 1 calc R . .
H42B H 0.2077 0.3792 0.2425 0.025 Uiso 1 1 calc R . .
C43 C 0.2048(5) 0.5282(5) 0.1978(5) 0.0226(15) Uani 1 1 d . . .
H43A H 0.2610 0.5276 0.2346 0.027 Uiso 1 1 calc R . .
H43B H 0.2300 0.5249 0.1379 0.027 Uiso 1 1 calc R . .
C44 C 0.1682(5) 0.4471(5) 0.3849(4) 0.0166(14) Uani 1 1 d . . .
H44A H 0.1296 0.4710 0.4352 0.020 Uiso 1 1 calc R . .
H44B H 0.2172 0.4892 0.3683 0.020 Uiso 1 1 calc R . .
C45 C 0.2250(5) 0.3406(5) 0.4130(5) 0.0197(14) Uani 1 1 d . . .
H45A H 0.1794 0.3016 0.4453 0.024 Uiso 1 1 calc R . .
H45B H 0.2500 0.3096 0.3614 0.024 Uiso 1 1 calc R . .
C46 C 0.3116(5) 0.3380(5) 0.4693(5) 0.0215(15) Uani 1 1 d . . .
H46A H 0.2877 0.3735 0.5187 0.026 Uiso 1 1 calc R . .
H46B H 0.3427 0.2682 0.4920 0.026 Uiso 1 1 calc R . .
N50 N -0.0778(4) 0.5421(4) 0.2459(4) 0.0167(12) Uani 1 1 d . . .
C50 C -0.1558(5) 0.5800(5) 0.1870(4) 0.0196(14) Uani 1 1 d . . .
C51 C -0.2501(6) 0.6277(5) 0.2124(5) 0.0222(15) Uani 1 1 d . . .
C52 C -0.3258(5) 0.6627(5) 0.1551(5) 0.0215(15) Uani 1 1 d . . .
C53 C -0.3093(6) 0.6516(5) 0.0692(5) 0.0264(17) Uani 1 1 d . . .
C54 C -0.2159(6) 0.6062(5) 0.0423(4) 0.0211(15) Uani 1 1 d . . .
C55 C -0.1411(5) 0.5703(5) 0.1011(5) 0.0188(14) Uani 1 1 d . . .
F51 F -0.2668(3) 0.6410(4) 0.2951(3) 0.0294(10) Uani 1 1 d . . .
F52 F -0.4150(3) 0.7080(4) 0.1816(3) 0.0341(11) Uani 1 1 d . . .
F53 F -0.3818(3) 0.6879(4) 0.0137(3) 0.0352(12) Uani 1 1 d . . .
F54 F -0.1996(4) 0.5977(4) -0.0411(3) 0.0334(11) Uani 1 1 d . . .
F55 F -0.0519(3) 0.5266(3) 0.0726(3) 0.0284(10) Uani 1 1 d . . .
N60 N 0.1261(4) 0.6188(4) 0.2015(4) 0.0204(13) Uani 1 1 d . . .
C60 C 0.1381(5) 0.7025(6) 0.1423(5) 0.0237(16) Uani 1 1 d . . .
C61 C 0.1270(5) 0.7098(6) 0.0554(5) 0.0231(15) Uani 1 1 d . . .
C62 C 0.1316(6) 0.7970(6) -0.0008(5) 0.0305(18) Uani 1 1 d . . .
C63 C 0.1495(6) 0.8763(6) 0.0318(6) 0.036(2) Uani 1 1 d . . .
C64 C 0.1631(7) 0.8716(6) 0.1176(7) 0.039(2) Uani 1 1 d . . .
C65 C 0.1589(7) 0.7844(6) 0.1727(6) 0.0319(18) Uani 1 1 d . . .
F61 F 0.1090(4) 0.6334(3) 0.0226(3) 0.0335(11) Uani 1 1 d . . .
F62 F 0.1185(4) 0.8020(4) -0.0850(3) 0.0463(14) Uani 1 1 d . . .
F63 F 0.1513(5) 0.9617(4) -0.0211(4) 0.0601(17) Uani 1 1 d . . .
F64 F 0.1822(6) 0.9480(4) 0.1489(4) 0.0664(19) Uani 1 1 d . . .
F65 F 0.1730(4) 0.7802(4) 0.2569(3) 0.0454(14) Uani 1 1 d . . .
N70 N 0.3850(5) 0.3855(5) 0.4180(4) 0.0242(14) Uani 1 1 d D . .
H70 H 0.386(6) 0.369(6) 0.374(5) 0.029 Uiso 1 1 d D . .
C70 C 0.4776(6) 0.3843(5) 0.4475(5) 0.0241(16) Uani 1 1 d . . .
C71 C 0.5501(7) 0.4082(6) 0.3878(6) 0.036(2) Uani 1 1 d . . .
C72 C 0.6435(7) 0.4105(7) 0.4118(8) 0.046(3) Uani 1 1 d . . .
C73 C 0.6695(6) 0.3898(7) 0.4964(8) 0.045(3) Uani 1 1 d . . .
C74 C 0.6003(7) 0.3666(7) 0.5576(7) 0.045(3) Uani 1 1 d . . .
C75 C 0.5052(6) 0.3641(6) 0.5343(5) 0.0286(18) Uani 1 1 d . . .
F71 F 0.5283(4) 0.4287(4) 0.3043(3) 0.0462(14) Uani 1 1 d . . .
F72 F 0.7115(4) 0.4332(5) 0.3501(5) 0.067(2) Uani 1 1 d . . .
F73 F 0.7612(4) 0.3905(5) 0.5202(6) 0.080(3) Uani 1 1 d . . .
F74 F 0.6209(5) 0.3480(5) 0.6415(4) 0.065(2) Uani 1 1 d . . .
F75 F 0.4399(4) 0.3439(4) 0.5973(3) 0.0380(12) Uani 1 1 d . . .

loop_
_atom_site_aniso_label
_atom_site_aniso_U_11
_atom_site_aniso_U_22
_atom_site_aniso_U_33
_atom_site_aniso_U_23
_atom_site_aniso_U_13
_atom_site_aniso_U_12
Re1 0.02000(15) 0.01241(14) 0.01622(14) 0.00009(10) 0.00602(11) -0.00354(10)
Br1 0.0223(3) 0.0138(3) 0.0232(3) -0.0010(3) 0.0046(3) -0.0022(3)
Br2 0.0378(4) 0.0254(4) 0.0187(3) -0.0030(3) 0.0033(3) 0.0003(3)
N1 0.021(3) 0.015(3) 0.020(3) -0.002(2) 0.010(2) 0.000(2)
C1 0.037(4) 0.013(3) 0.024(4) 0.000(3) 0.007(3) -0.009(3)
C2 0.034(4) 0.012(3) 0.026(4) -0.002(3) 0.014(3) -0.010(3)
C3 0.031(4) 0.020(4) 0.024(4) -0.001(3) 0.011(3) -0.004(3)
C4 0.036(4) 0.013(3) 0.020(4) 0.003(3) 0.009(3) -0.005(3)
C5 0.027(4) 0.022(4) 0.023(4) 0.007(3) 0.004(3) 0.008(3)
C6 0.030(4) 0.018(4) 0.039(5) -0.004(3) 0.004(4) 0.001(3)
C7 0.027(4) 0.022(4) 0.027(4) -0.001(3) 0.007(3) -0.001(3)
N10 0.027(3) 0.014(3) 0.021(3) 0.000(2) 0.005(3) -0.006(2)
C10 0.020(3) 0.018(3) 0.025(4) -0.005(3) 0.008(3) -0.005(3)
C11 0.026(4) 0.021(4) 0.023(4) -0.013(3) 0.007(3) -0.008(3)
C12 0.028(4) 0.018(4) 0.034(4) -0.013(3) 0.006(3) -0.008(3)
C13 0.030(4) 0.015(3) 0.028(4) -0.004(3) 0.000(3) -0.009(3)
C14 0.036(4) 0.016(3) 0.020(4) -0.005(3) 0.007(3) -0.012(3)
C15 0.027(4) 0.021(4) 0.023(4) -0.005(3) 0.006(3) -0.008(3)
F11 0.032(3) 0.044(3) 0.019(2) -0.011(2) 0.0117(19) -0.007(2)
F12 0.021(2) 0.045(3) 0.047(3) -0.017(3) 0.007(2) 0.005(2)
F13 0.031(3) 0.034(3) 0.042(3) 0.003(2) -0.005(2) -0.004(2)
F14 0.042(3) 0.029(2) 0.020(2) -0.0009(19) 0.002(2) -0.010(2)
F15 0.030(2) 0.033(2) 0.021(2) -0.0071(19) 0.0144(19) -0.003(2)
N20 0.021(3) 0.012(3) 0.024(3) 0.000(2) 0.003(2) -0.003(2)
C20 0.016(3) 0.014(3) 0.021(3) 0.003(3) 0.005(3) -0.005(3)
C21 0.031(4) 0.017(3) 0.023(4) 0.001(3) -0.001(3) -0.006(3)
C22 0.028(4) 0.028(4) 0.019(4) 0.008(3) 0.004(3) -0.011(3)
C23 0.031(4) 0.015(3) 0.037(4) 0.004(3) 0.009(4) -0.012(3)
C24 0.037(4) 0.022(4) 0.040(5) -0.006(4) 0.006(4) -0.022(3)
C25 0.036(4) 0.014(3) 0.022(4) -0.001(3) 0.001(3) -0.012(3)
F21 0.052(3) 0.027(2) 0.025(2) 0.002(2) -0.002(2) -0.017(2)
F22 0.058(3) 0.038(3) 0.027(3) 0.012(2) -0.008(2) -0.019(3)
F23 0.060(4) 0.031(3) 0.040(3) 0.009(2) 0.011(3) -0.024(3)
F24 0.074(4) 0.037(3) 0.040(3) -0.007(2) 0.011(3) -0.039(3)
F25 0.057(3) 0.035(3) 0.021(2) 0.000(2) 0.001(2) -0.027(2)
N30 0.041(4) 0.031(4) 0.025(3) 0.003(3) 0.002(3) -0.011(3)
C30 0.031(4) 0.019(4) 0.030(4) -0.004(3) 0.003(3) -0.006(3)
C31 0.042(5) 0.024(4) 0.024(4) 0.001(3) 0.003(4) -0.010(4)
C32 0.037(5) 0.036(5) 0.032(4) -0.006(4) 0.014(4) -0.010(4)
C33 0.034(5) 0.020(4) 0.040(5) -0.003(4) -0.004(4) -0.002(3)
C34 0.043(5) 0.026(4) 0.028(4) -0.006(3) 0.001(4) -0.011(4)
C35 0.034(4) 0.021(4) 0.028(4) -0.005(3) 0.009(3) -0.016(3)
F31 0.047(3) 0.051(3) 0.027(3) 0.004(2) 0.013(2) -0.021(3)
F32 0.033(3) 0.076(4) 0.053(4) -0.008(3) 0.015(3) -0.021(3)
F33 0.035(3) 0.048(3) 0.058(4) -0.009(3) -0.007(3) -0.007(2)
F34 0.050(3) 0.049(3) 0.035(3) 0.009(2) -0.009(3) -0.017(3)
F35 0.034(3) 0.035(3) 0.032(3) 0.003(2) 0.003(2) -0.015(2)
Re2 0.01724(14) 0.01397(14) 0.01507(14) -0.00255(10) 0.00331(10) -0.00406(10)
Br3 0.0251(4) 0.0151(3) 0.0264(4) -0.0003(3) 0.0013(3) -0.0024(3)
Br4 0.0369(4) 0.0239(4) 0.0180(3) -0.0059(3) 0.0011(3) 0.0008(3)
N2 0.020(3) 0.016(3) 0.019(3) 0.002(2) 0.001(2) -0.003(2)
C40 0.024(4) 0.011(3) 0.022(4) 0.002(3) 0.004(3) -0.002(3)
C41 0.020(3) 0.012(3) 0.032(4) -0.001(3) -0.002(3) -0.006(3)
C42 0.024(4) 0.019(3) 0.017(3) 0.001(3) -0.002(3) -0.003(3)
C43 0.019(3) 0.024(4) 0.023(4) -0.002(3) 0.006(3) -0.003(3)
C44 0.020(3) 0.014(3) 0.014(3) -0.003(3) 0.004(3) 0.000(3)
C45 0.024(4) 0.019(3) 0.017(3) -0.003(3) 0.003(3) -0.009(3)
C46 0.021(4) 0.020(4) 0.024(4) -0.002(3) 0.002(3) -0.008(3)
N50 0.023(3) 0.011(3) 0.016(3) -0.003(2) 0.004(2) -0.002(2)
C50 0.029(4) 0.013(3) 0.018(3) 0.000(3) 0.004(3) -0.009(3)
C51 0.031(4) 0.017(3) 0.024(4) -0.006(3) 0.002(3) -0.014(3)
C52 0.023(4) 0.012(3) 0.027(4) -0.006(3) 0.001(3) 0.003(3)
C53 0.030(4) 0.018(4) 0.031(4) 0.001(3) -0.010(3) -0.005(3)
C54 0.031(4) 0.021(4) 0.014(3) -0.006(3) 0.004(3) -0.011(3)
C55 0.024(4) 0.013(3) 0.022(3) -0.003(3) 0.008(3) -0.010(3)
F51 0.025(2) 0.043(3) 0.018(2) -0.010(2) 0.0031(18) -0.002(2)
F52 0.022(2) 0.032(3) 0.047(3) -0.013(2) -0.001(2) 0.001(2)
F53 0.033(3) 0.037(3) 0.034(3) -0.003(2) -0.013(2) -0.001(2)
F54 0.050(3) 0.038(3) 0.015(2) -0.003(2) 0.000(2) -0.017(2)
F55 0.026(2) 0.033(2) 0.026(2) -0.008(2) 0.0118(18) -0.0057(19)
N60 0.022(3) 0.014(3) 0.028(3) -0.008(3) 0.008(3) -0.008(2)
C60 0.015(3) 0.030(4) 0.026(4) -0.004(3) 0.008(3) -0.007(3)
C61 0.021(4) 0.022(4) 0.028(4) -0.004(3) 0.007(3) -0.011(3)
C62 0.028(4) 0.026(4) 0.033(4) 0.008(4) 0.010(3) -0.007(3)
C63 0.035(5) 0.024(4) 0.046(5) 0.006(4) 0.021(4) -0.015(4)
C64 0.044(5) 0.024(4) 0.054(6) -0.005(4) 0.018(5) -0.021(4)
C65 0.041(5) 0.026(4) 0.034(4) -0.006(4) 0.013(4) -0.018(4)
F61 0.045(3) 0.031(3) 0.027(2) 0.000(2) -0.003(2) -0.014(2)
F62 0.050(3) 0.051(3) 0.029(3) 0.013(2) 0.006(2) -0.009(3)
F63 0.078(4) 0.028(3) 0.068(4) 0.020(3) 0.023(3) -0.023(3)
F64 0.109(6) 0.036(3) 0.068(4) -0.008(3) 0.018(4) -0.048(4)
F65 0.074(4) 0.042(3) 0.032(3) -0.010(2) 0.009(3) -0.037(3)
N70 0.021(3) 0.029(4) 0.022(3) -0.003(3) 0.001(3) -0.004(3)
C70 0.023(4) 0.016(3) 0.032(4) -0.001(3) 0.003(3) -0.004(3)
C71 0.036(5) 0.025(4) 0.053(6) -0.017(4) 0.012(4) -0.011(4)
C72 0.036(5) 0.038(5) 0.073(7) -0.026(5) 0.016(5) -0.020(4)
C73 0.018(4) 0.036(5) 0.086(8) -0.030(5) -0.006(5) 0.001(4)
C74 0.039(5) 0.036(5) 0.064(7) -0.022(5) -0.021(5) -0.003(4)
C75 0.032(4) 0.018(4) 0.033(4) -0.005(3) -0.002(4) 0.002(3)
F71 0.056(3) 0.054(3) 0.036(3) -0.009(3) 0.018(3) -0.031(3)
F72 0.045(3) 0.074(4) 0.100(5) -0.042(4) 0.042(3) -0.041(3)
F73 0.024(3) 0.076(5) 0.154(8) -0.069(5) -0.014(4) -0.002(3)
F74 0.062(4) 0.067(4) 0.067(4) -0.022(4) -0.039(3) 0.001(3)
F75 0.044(3) 0.042(3) 0.028(3) 0.002(2) -0.009(2) -0.013(2)

loop_
_atom_type_symbol
_atom_type_description
_atom_type_scat_dispersion_real
_atom_type_scat_dispersion_imag
_atom_type_scat_source
C C 0.0033 0.0016 'International Tables Vol C Tables 4.2.6.8 and 6.1.1.4'
H H 0.0000 0.0000 'International Tables Vol C Tables 4.2.6.8 and 6.1.1.4'
N N 0.0061 0.0033 'International Tables Vol C Tables 4.2.6.8 and 6.1.1.4'
Br Br -0.2901 2.4595 'International Tables Vol C Tables 4.2.6.8 and 6.1.1.4'
Re Re -1.0185 7.2310 'International Tables Vol C Tables 4.2.6.8 and 6.1.1.4'
F F 0.0171 0.0103 'International Tables Vol C Tables 4.2.6.8 and 6.1.1.4'

loop_
_geom_angle_atom_site_label_1
_geom_angle_atom_site_label_2
_geom_angle_atom_site_label_3
_geom_angle
_geom_angle_site_symmetry_1
_geom_angle_site_symmetry_3
_geom_angle_publ_flag
N20 Re1 N10 112.7(3) . . y
N20 Re1 N1 81.9(2) . . y
N10 Re1 N1 81.0(2) . . y
N20 Re1 Br2 127.87(18) . . y
N10 Re1 Br2 118.06(19) . . y
N1 Re1 Br2 94.53(16) . . y
N20 Re1 Br1 93.69(17) . . y
N10 Re1 Br1 94.51(18) . . y
N1 Re1 Br1 171.84(16) . . y
Br2 Re1 Br1 93.59(3) . . y
C1 N1 C5 107.2(6) . . ?
C1 N1 C3 110.2(6) . . ?
C5 N1 C3 110.5(6) . . ?
C1 N1 Re1 104.5(4) . . ?
C5 N1 Re1 119.9(5) . . ?
C3 N1 Re1 104.2(4) . . ?
N1 C1 C2 110.3(6) . . ?
N10 C2 C1 107.9(6) . . ?
C4 C3 N1 112.6(6) . . ?
N20 C4 C3 107.5(6) . . ?
N1 C5 C6 115.2(6) . . ?
C5 C6 C7 110.0(7) . . ?
N30 C7 C6 107.6(7) . . ?
C10 N10 C2 113.2(6) . . ?
C10 N10 Re1 125.6(5) . . ?
C2 N10 Re1 119.8(5) . . ?
C11 C10 C15 116.7(7) . . ?
C11 C10 N10 121.6(7) . . ?
C15 C10 N10 121.7(7) . . ?
F11 C11 C10 119.6(7) . . ?
F11 C11 C12 118.3(6) . . ?
C10 C11 C12 122.1(7) . . ?
F12 C12 C13 119.4(7) . . ?
F12 C12 C11 120.6(7) . . ?
C13 C12 C11 120.0(7) . . ?
F13 C13 C12 120.5(7) . . ?
F13 C13 C14 121.1(7) . . ?
C12 C13 C14 118.4(7) . . ?
F14 C14 C15 121.5(7) . . ?
F14 C14 C13 118.4(7) . . ?
C15 C14 C13 120.1(7) . . ?
F15 C15 C14 118.2(7) . . ?
F15 C15 C10 119.1(6) . . ?
C14 C15 C10 122.7(7) . . ?
C20 N20 C4 113.3(6) . . ?
C20 N20 Re1 126.1(4) . . ?
C4 N20 Re1 120.6(5) . . ?
C21 C20 C25 118.0(7) . . ?
C21 C20 N20 123.2(6) . . ?
C25 C20 N20 118.8(6) . . ?
F21 C21 C20 120.4(7) . . ?
F21 C21 C22 116.9(7) . . ?
C20 C21 C22 122.7(7) . . ?
F22 C22 C21 122.1(7) . . ?
F22 C22 C23 119.8(7) . . ?
C21 C22 C23 118.2(7) . . ?
F23 C23 C24 121.3(7) . . ?
F23 C23 C22 119.4(7) . . ?
C24 C23 C22 119.2(7) . . ?
F24 C24 C25 120.0(8) . . ?
F24 C24 C23 119.0(7) . . ?
C25 C24 C23 120.9(7) . . ?
F25 C25 C24 119.0(7) . . ?
F25 C25 C20 120.1(6) . . ?
C24 C25 C20 120.9(7) . . ?
C30 N30 C7 123.8(7) . . ?
C31 C30 N30 118.7(7) . . ?
C31 C30 C35 115.6(7) . . ?
N30 C30 C35 125.4(8) . . ?
F31 C31 C30 118.6(7) . . ?
F31 C31 C32 118.2(8) . . ?
C30 C31 C32 123.2(8) . . ?
F32 C32 C33 120.9(8) . . ?
F32 C32 C31 119.9(8) . . ?
C33 C32 C31 119.1(8) . . ?
F33 C33 C34 121.0(8) . . ?
F33 C33 C32 119.9(8) . . ?
C34 C33 C32 119.0(8) . . ?
F34 C34 C33 119.5(8) . . ?
F34 C34 C35 119.2(8) . . ?
C33 C34 C35 121.3(8) . . ?
F35 C35 C34 117.6(7) . . ?
F35 C35 C30 120.6(7) . . ?
C34 C35 C30 121.7(8) . . ?
N50 Re2 N60 116.1(2) . . y
N50 Re2 N2 80.7(2) . . y
N60 Re2 N2 80.9(2) . . y
N50 Re2 Br4 116.09(17) . . y
N60 Re2 Br4 126.27(18) . . y
N2 Re2 Br4 95.71(16) . . y
N50 Re2 Br3 95.29(17) . . y
N60 Re2 Br3 94.73(18) . . y
N2 Re2 Br3 171.95(16) . . y
Br4 Re2 Br3 92.32(3) . . y
C40 N2 C44 111.1(5) . . ?
C40 N2 C42 110.9(5) . . ?
C44 N2 C42 110.0(5) . . ?
C40 N2 Re2 105.6(4) . . ?
C44 N2 Re2 115.6(4) . . ?
C42 N2 Re2 103.3(4) . . ?
N2 C40 C41 110.1(6) . . ?
N50 C41 C40 108.0(5) . . ?
N2 C42 C43 108.2(6) . . ?
N60 C43 C42 105.8(6) . . ?
N2 C44 C45 116.3(5) . . ?
C46 C45 C44 111.2(6) . . ?
N70 C46 C45 109.3(6) . . ?
C50 N50 C41 112.2(5) . . ?
C50 N50 Re2 126.2(5) . . ?
C41 N50 Re2 120.3(4) . . ?
C55 C50 C51 117.1(7) . . ?
C55 C50 N50 120.7(6) . . ?
C51 C50 N50 122.2(6) . . ?
F51 C51 C52 119.2(7) . . ?
F51 C51 C50 119.0(6) . . ?
C52 C51 C50 121.8(7) . . ?
F52 C52 C51 120.2(7) . . ?
F52 C52 C53 119.9(6) . . ?
C51 C52 C53 120.0(7) . . ?
F53 C53 C54 121.0(7) . . ?
F53 C53 C52 119.8(7) . . ?
C54 C53 C52 119.1(6) . . ?
F54 C54 C55 120.9(7) . . ?
F54 C54 C53 119.0(6) . . ?
C55 C54 C53 120.0(7) . . ?
F55 C55 C54 118.2(6) . . ?
F55 C55 C50 119.9(6) . . ?
C54 C55 C50 121.9(7) . . ?
C60 N60 C43 115.2(6) . . ?
C60 N60 Re2 125.1(5) . . ?
C43 N60 Re2 119.5(5) . . ?
C61 C60 C65 117.4(8) . . ?
C61 C60 N60 123.3(7) . . ?
C65 C60 N60 119.3(7) . . ?
F61 C61 C60 120.0(7) . . ?
F61 C61 C62 118.3(7) . . ?
C60 C61 C62 121.7(7) . . ?
F62 C62 C63 120.9(8) . . ?
F62 C62 C61 120.0(8) . . ?
C63 C62 C61 119.1(8) . . ?
F63 C63 C64 119.0(8) . . ?
F63 C63 C62 119.7(9) . . ?
C64 C63 C62 121.2(8) . . ?
F64 C64 C63 121.2(8) . . ?
F64 C64 C65 119.7(9) . . ?
C63 C64 C65 119.2(8) . . ?
F65 C65 C64 118.8(8) . . ?
F65 C65 C60 119.8(7) . . ?
C64 C65 C60 121.4(8) . . ?
C70 N70 C46 123.4(6) . . ?
N70 C70 C71 118.5(7) . . ?
N70 C70 C75 125.4(8) . . ?
C71 C70 C75 116.1(8) . . ?
F71 C71 C72 118.8(9) . . ?
F71 C71 C70 119.0(8) . . ?
C72 C71 C70 122.3(9) . . ?
F72 C72 C73 119.7(9) . . ?
F72 C72 C71 119.4(10) . . ?
C73 C72 C71 121.0(10) . . ?
F73 C73 C72 121.3(10) . . ?
F73 C73 C74 119.9(10) . . ?
C72 C73 C74 118.8(8) . . ?
F74 C74 C73 121.4(8) . . ?
F74 C74 C75 117.8(10) . . ?
C73 C74 C75 120.9(9) . . ?
F75 C75 C74 118.0(8) . . ?
F75 C75 C70 121.0(7) . . ?
C74 C75 C70 121.0(9) . . ?

loop_
_geom_bond_atom_site_label_1
_geom_bond_atom_site_label_2
_geom_bond_distance
_geom_bond_site_symmetry_2
_geom_bond_publ_flag
Re1 N20 1.891(6) . y
Re1 N10 1.904(6) . y
Re1 N1 2.168(6) . y
Re1 Br2 2.4203(8) . y
Re1 Br1 2.5143(9) . y
N1 C1 1.490(9) . ?
N1 C5 1.497(9) . ?
N1 C3 1.515(9) . ?
C1 C2 1.504(10) . ?
C2 N10 1.474(9) . ?
C3 C4 1.508(10) . ?
C4 N20 1.496(9) . ?
C5 C6 1.514(11) . ?
C6 C7 1.526(11) . ?
C7 N30 1.478(11) . ?
N10 C10 1.412(9) . ?
C10 C11 1.375(10) . ?
C10 C15 1.388(10) . ?
C11 F11 1.347(8) . ?
C11 C12 1.383(10) . ?
C12 F12 1.339(9) . ?
C12 C13 1.383(11) . ?
C13 F13 1.318(8) . ?
C13 C14 1.396(11) . ?
C14 F14 1.332(8) . ?
C14 C15 1.356(10) . ?
C15 F15 1.344(8) . ?
N20 C20 1.437(9) . ?
C20 C21 1.350(10) . ?
C20 C25 1.393(10) . ?
C21 F21 1.347(9) . ?
C21 C22 1.394(10) . ?
C22 F22 1.318(9) . ?
C22 C23 1.395(11) . ?
C23 F23 1.329(9) . ?
C23 C24 1.376(12) . ?
C24 F24 1.352(9) . ?
C24 C25 1.360(10) . ?
C25 F25 1.336(8) . ?
N30 C30 1.382(10) . ?
C30 C31 1.377(12) . ?
C30 C35 1.386(11) . ?
C31 F31 1.351(9) . ?
C31 C32 1.385(12) . ?
C32 F32 1.332(10) . ?
C32 C33 1.370(12) . ?
C33 F33 1.340(9) . ?
C33 C34 1.361(13) . ?
C34 F34 1.344(10) . ?
C34 C35 1.370(11) . ?
C35 F35 1.348(9) . ?
Re2 N50 1.895(6) . y
Re2 N60 1.910(6) . y
Re2 N2 2.162(6) . y
Re2 Br4 2.4166(8) . y
Re2 Br3 2.5165(9) . y
N2 C40 1.491(9) . ?
N2 C44 1.492(8) . ?
N2 C42 1.504(9) . ?
C40 C41 1.508(9) . ?
C41 N50 1.487(8) . ?
C42 C43 1.520(10) . ?
C43 N60 1.481(9) . ?
C44 C45 1.527(9) . ?
C45 C46 1.516(9) . ?
C46 N70 1.467(10) . ?
N50 C50 1.413(9) . ?
C50 C55 1.379(10) . ?
C50 C51 1.392(10) . ?
C51 F51 1.342(8) . ?
C51 C52 1.371(10) . ?
C52 F52 1.331(8) . ?
C52 C53 1.385(11) . ?
C53 F53 1.322(8) . ?
C53 C54 1.380(11) . ?
C54 F54 1.337(8) . ?
C54 C55 1.377(10) . ?
C55 F55 1.335(8) . ?
N60 C60 1.408(10) . ?
C60 C61 1.368(11) . ?
C60 C65 1.396(11) . ?
C61 F61 1.332(9) . ?
C61 C62 1.397(11) . ?
C62 F62 1.335(10) . ?
C62 C63 1.365(12) . ?
C63 F63 1.345(9) . ?
C63 C64 1.361(14) . ?
C64 F64 1.323(10) . ?
C64 C65 1.388(12) . ?
C65 F65 1.340(10) . ?
N70 C70 1.379(9) . ?
C70 C71 1.392(12) . ?
C70 C75 1.404(11) . ?
C71 F71 1.335(11) . ?
C71 C72 1.370(13) . ?
C72 F72 1.362(12) . ?
C72 C73 1.366(15) . ?
C73 F73 1.342(9) . ?
C73 C74 1.371(15) . ?
C74 F74 1.337(12) . ?
C74 C75 1.390(12) . ?
C75 F75 1.341(10) . ?
